data_4345159
loop_
_publ_author_name
'Marinho, Maria Vanda'
'Reis, Daniella O.'
'Oliveira, Willian X. C.'
'Marques, Lippy F.'
'Stumpf, Humberto O.'
'D\'eniz, Mariadel'
'Pas\'an, Jorge'
'Ruiz-P\'erez, Catalina'
'Cano, Joan'
'Lloret, Francesc'
'Julve, Miguel'

_publ_section_title
;
 Photoluminescent and Slow Magnetic Relaxation Studies on
 Lanthanide(III)-2,5-pyrazinedicarboxylate Frameworks.
;
_journal_issue 4
_journal_name_full 'Inorganic chemistry'
_journal_page_first 2108
_journal_page_last 2123
_journal_paper_doi 10.1021/acs.inorgchem.6b02774
_journal_volume 56
_journal_year 2017
_chemical_formula_sum 'C9 H13 Ce N3 O11'
_chemical_formula_weight 479.26
_chemical_name_systematic
;
 ?
;
_space_group_crystal_system triclinic
_space_group_IT_number 2
_space_group_name_Hall '-P 1'
_space_group_name_H-M_alt 'P -1'
_symmetry_space_group_name_Hall '-P 1'
_symmetry_space_group_name_H-M 'P -1'
_atom_sites_solution_hydrogens geom
_audit_creation_method SHELXL-2013
_cell_angle_alpha 72.607(5)
_cell_angle_beta 88.789(5)
_cell_angle_gamma 88.980(5)
_cell_formula_units_Z 2
_cell_length_a 6.099(5)
_cell_length_b 10.501(5)
_cell_length_c 13.688(5)
_cell_measurement_reflns_used 5004
_cell_measurement_temperature 293(2)
_cell_measurement_theta_max 73.461
_cell_measurement_theta_min 3.284
_cell_volume 836.3(9)
_computing_cell_refinement
;
CrysAlisPro, Agilent Technologies,
Version 1.171.37.31f (release 05-03-2014 CrysAlis171 .NET)
(compiled Mar  5 2014,18:34:03)
;
_computing_data_collection
;
CrysAlisPro, Agilent Technologies,
Version 1.171.37.31f (release 05-03-2014 CrysAlis171 .NET)
(compiled Mar  5 2014,18:34:03)
;
_computing_data_reduction
;
CrysAlisPro, Agilent Technologies,
Version 1.171.37.31f (release 05-03-2014 CrysAlis171 .NET)
(compiled Mar  5 2014,18:34:03)
;
_computing_structure_refinement 'SHELXL-2013 (Sheldrick, 2013)'
_computing_structure_solution 'SHELXS-97 (Sheldrick, 1997)'
_diffrn_ambient_temperature 293(2)
_diffrn_detector 'CCD plate'
_diffrn_detector_area_resol_mean 10.5953
_diffrn_detector_type Atlas
_diffrn_measured_fraction_theta_full 0.986
_diffrn_measured_fraction_theta_max 0.951
_diffrn_measurement_device_type 'SuperNova, Dual, Cu at zero, Atlas'
_diffrn_measurement_method 'w scans'
_diffrn_radiation_monochromator mirror
_diffrn_radiation_type CuK\a
_diffrn_radiation_wavelength 1.5418
_diffrn_reflns_av_R_equivalents 0.0187
_diffrn_reflns_av_unetI/netI 0.0273
_diffrn_reflns_Laue_measured_fraction_full 0.986
_diffrn_reflns_Laue_measured_fraction_max 0.951
_diffrn_reflns_limit_h_max 6
_diffrn_reflns_limit_h_min -7
_diffrn_reflns_limit_k_max 12
_diffrn_reflns_limit_k_min -13
_diffrn_reflns_limit_l_max 16
_diffrn_reflns_limit_l_min -16
_diffrn_reflns_number 5004
_diffrn_reflns_point_group_measured_fraction_full 0.986
_diffrn_reflns_point_group_measured_fraction_max 0.951
_diffrn_reflns_theta_full 67.680
_diffrn_reflns_theta_max 73.461
_diffrn_reflns_theta_min 3.384
_diffrn_source 'sealed X-ray tube'
_exptl_absorpt_coefficient_mu 21.612
_exptl_absorpt_correction_T_max 0.734
_exptl_absorpt_correction_T_min 0.115
_exptl_absorpt_correction_type gaussian
_exptl_absorpt_process_details
;
CrysAlisPro, Agilent Technologies,
Version 1.171.36.21 (release 14-08-2012 CrysAlis171 .NET)
(compiled Sep 14 2012,17:21:16)
Numerical absorption correction based on gaussian integration over
            a multifaceted crystal model
;
_exptl_crystal_colour yellow
_exptl_crystal_density_diffrn 1.903
_exptl_crystal_description needle
_exptl_crystal_F_000 448
_exptl_crystal_size_max 0.370
_exptl_crystal_size_mid 0.050
_exptl_crystal_size_min 0.030
_refine_diff_density_max 1.405
_refine_diff_density_min -1.275
_refine_diff_density_rms 0.148
_refine_ls_extinction_method none
_refine_ls_goodness_of_fit_ref 1.073
_refine_ls_hydrogen_treatment constr
_refine_ls_matrix_type full
_refine_ls_number_parameters 226
_refine_ls_number_reflns 3200
_refine_ls_number_restraints 0
_refine_ls_restrained_S_all 1.073
_refine_ls_R_factor_all 0.0305
_refine_ls_R_factor_gt 0.0298
_refine_ls_shift/su_max 0.001
_refine_ls_shift/su_mean 0.000
_refine_ls_structure_factor_coef Fsqd
_refine_ls_weighting_details 'w=1/[\s^2^(Fo^2^)+(0.0590P)^2^+0.7524P] where P=(Fo^2^+2Fc^2^)/3'
_refine_ls_weighting_scheme calc
_refine_ls_wR_factor_gt 0.0819
_refine_ls_wR_factor_ref 0.0829
_reflns_Friedel_coverage 0.000
_reflns_number_gt 3118
_reflns_number_total 3200
_reflns_threshold_expression 'I > 2\s(I)'
_cod_data_source_file ic6b02774_si_002.cif
_cod_data_source_block compound_1
_cod_depositor_comments 'Adding full bibliography for 4345159--4345161.cif.'
_cod_original_cell_volume 836.3(8)
_cod_database_code 4345159
_shelx_space_group_comment
;
The symmetry employed for this shelxl refinement is uniquely defined
by the following loop, which should always be used as a source of
symmetry information in preference to the above space-group names.
They are only intended as comments.
;
_shelx_estimated_absorpt_t_min 0.046
_shelx_estimated_absorpt_t_max 0.563
_shelxl_version_number 2013-4

loop_
_space_group_symop_operation_xyz
'x, y, z'
'-x, -y, -z'

loop_
_atom_site_label
_atom_site_type_symbol
_atom_site_fract_x
_atom_site_fract_y
_atom_site_fract_z
_atom_site_U_iso_or_equiv
_atom_site_adp_type
_atom_site_occupancy
_atom_site_site_symmetry_order
_atom_site_calc_flag
_atom_site_refinement_flags_posn
_atom_site_refinement_flags_adp
_atom_site_refinement_flags_occupancy
Ce1 Ce 0.74860(3) 0.33898(2) 0.29069(2) 0.01959(10) Uani 1 1 d . . .
C1 C 0.6007(7) 0.1313(4) 0.5269(3) 0.0259(8) Uani 1 1 d . . .
C3 C 1.1089(7) 0.0517(4) 0.4116(3) 0.0302(9) Uani 1 1 d . . .
H6 H 1.1894 0.0853 0.3511 0.036 Uiso 1 1 calc R U .
O1 O 0.5458(5) 0.2284(3) 0.4529(2) 0.0325(6) Uani 1 1 d . . .
O2 O 0.4974(6) 0.0894(4) 0.6097(3) 0.0428(8) Uani 1 1 d . . .
O3 O 0.9376(5) 0.3024(4) 0.1416(2) 0.0359(7) Uani 1 1 d . . .
O4 O 1.0015(7) 0.3211(5) -0.0222(3) 0.0507(10) Uani 1 1 d . . .
N2 N 0.5656(6) 0.4437(4) 0.1005(3) 0.0278(7) Uani 1 1 d . . .
N1 N 0.9214(5) 0.1119(4) 0.4249(3) 0.0274(7) Uani 1 1 d . . .
C2 C 0.8133(6) 0.0603(4) 0.5136(3) 0.0253(8) Uani 1 1 d . . .
C5 C 0.6826(7) 0.4262(4) 0.0223(3) 0.0265(8) Uani 1 1 d . . .
C4 C 0.8908(7) 0.3430(4) 0.0481(3) 0.0290(8) Uani 1 1 d . . .
C6 C 0.3826(7) 0.5177(4) 0.0783(3) 0.0298(8) Uani 1 1 d . . .
H3 H 0.2971 0.5319 0.1312 0.036 Uiso 1 1 calc R U .
O2W O 0.8471(6) 0.5829(3) 0.2184(2) 0.0366(7) Uani 1 1 d . . .
O1W O 0.5648(6) 0.1504(3) 0.2521(3) 0.0428(8) Uani 1 1 d . . .
O6 O 1.4390(4) 0.4774(3) 0.3251(2) 0.0269(6) Uani 1 1 d . . .
O5 O 1.1554(5) 0.3589(3) 0.3011(2) 0.0287(6) Uani 1 1 d . . .
C7 C 1.2475(6) 0.4326(4) 0.3433(3) 0.0229(7) Uani 1 1 d . . .
C8 C 1.1166(6) 0.4710(4) 0.4257(3) 0.0233(7) Uani 1 1 d . . .
N3 N 0.9102(5) 0.4273(4) 0.4413(3) 0.0254(7) Uani 1 1 d . . .
C9 C 0.7946(6) 0.4558(4) 0.5156(3) 0.0257(8) Uani 1 1 d . . .
H9 H 0.6510 0.4262 0.5286 0.031 Uiso 1 1 calc R U .
O3W O 0.3709(13) 0.1599(8) 0.0727(7) 0.115(3) Uani 1 1 d . . .
O4W O 0.380(5) -0.179(4) 0.142(4) 0.34(3) Uani 0.5 1 d . . P
O5W O 0.833(2) 0.7717(9) 0.3170(10) 0.196(6) Uani 1 1 d . . .
O6W O 0.998(4) 0.983(2) 0.1690(19) 0.171(10) Uani 0.5 1 d . . P

loop_
_atom_site_aniso_label
_atom_site_aniso_U_11
_atom_site_aniso_U_22
_atom_site_aniso_U_33
_atom_site_aniso_U_23
_atom_site_aniso_U_13
_atom_site_aniso_U_12
Ce1 0.01713(14) 0.02648(14) 0.01351(13) -0.00376(9) 0.00138(8) 0.00282(8)
C1 0.0229(19) 0.0283(18) 0.0239(19) -0.0042(15) 0.0022(15) -0.0006(15)
C3 0.025(2) 0.035(2) 0.0229(19) 0.0011(16) 0.0068(15) 0.0014(17)
O1 0.0257(14) 0.0372(16) 0.0262(15) 0.0029(12) 0.0042(11) 0.0062(12)
O2 0.0435(19) 0.0422(18) 0.0314(17) 0.0046(14) 0.0168(14) 0.0109(15)
O3 0.0295(15) 0.058(2) 0.0209(14) -0.0127(14) -0.0008(12) 0.0101(14)
O4 0.052(2) 0.073(3) 0.0232(16) -0.0102(16) 0.0080(15) 0.0241(19)
N2 0.0279(17) 0.0365(18) 0.0170(15) -0.0050(13) 0.0033(13) -0.0007(14)
N1 0.0219(16) 0.0323(17) 0.0229(16) -0.0008(13) 0.0008(13) 0.0032(13)
C2 0.0220(18) 0.0294(19) 0.0223(18) -0.0044(15) -0.0005(15) 0.0015(15)
C5 0.026(2) 0.0317(19) 0.0207(18) -0.0062(15) 0.0011(15) -0.0015(15)
C4 0.027(2) 0.037(2) 0.0210(19) -0.0068(16) 0.0041(15) 0.0017(17)
C6 0.030(2) 0.041(2) 0.0171(18) -0.0059(16) 0.0020(15) 0.0021(17)
O2W 0.0423(18) 0.0352(16) 0.0302(16) -0.0071(13) 0.0091(13) -0.0019(14)
O1W 0.057(2) 0.0380(17) 0.0320(17) -0.0073(14) 0.0017(15) -0.0149(16)
O6 0.0190(13) 0.0356(15) 0.0246(14) -0.0073(11) 0.0080(10) 0.0011(11)
O5 0.0235(14) 0.0409(16) 0.0248(14) -0.0148(12) 0.0017(11) 0.0042(12)
C7 0.0188(18) 0.0312(19) 0.0167(17) -0.0045(14) 0.0017(13) 0.0079(14)
C8 0.0171(17) 0.0336(19) 0.0176(17) -0.0057(15) 0.0005(13) 0.0044(15)
N3 0.0175(15) 0.0368(17) 0.0218(16) -0.0086(13) 0.0024(12) 0.0024(13)
C9 0.0159(17) 0.040(2) 0.0219(18) -0.0110(16) 0.0043(14) 0.0005(15)
O3W 0.126(6) 0.097(5) 0.138(7) -0.058(5) -0.080(5) 0.050(4)
O4W 0.22(3) 0.28(4) 0.65(8) -0.35(5) -0.01(4) -0.02(3)
O5W 0.256(12) 0.104(6) 0.253(13) -0.103(8) 0.174(11) -0.043(7)
O6W 0.174(18) 0.117(14) 0.18(2) 0.010(14) 0.080(16) -0.032(13)

loop_
_atom_type_symbol
_atom_type_description
_atom_type_scat_dispersion_real
_atom_type_scat_dispersion_imag
_atom_type_scat_source
C C 0.0181 0.0091 'International Tables Vol C Tables 4.2.6.8 and 6.1.1.4'
H H 0.0000 0.0000 'International Tables Vol C Tables 4.2.6.8 and 6.1.1.4'
N N 0.0311 0.0180 'International Tables Vol C Tables 4.2.6.8 and 6.1.1.4'
O O 0.0492 0.0322 'International Tables Vol C Tables 4.2.6.8 and 6.1.1.4'
Ce Ce -1.8482 9.6596 'International Tables Vol C Tables 4.2.6.8 and 6.1.1.4'

loop_
_geom_angle_atom_site_label_1
_geom_angle_atom_site_label_2
_geom_angle_atom_site_label_3
_geom_angle
_geom_angle_site_symmetry_1
_geom_angle_site_symmetry_3
O3 Ce1 O6 137.72(10) . 1_455
O3 Ce1 O1W 72.63(12) . .
O6 Ce1 O1W 103.76(12) 1_455 .
O3 Ce1 O1 144.50(12) . .
O6 Ce1 O1 67.18(10) 1_455 .
O1W Ce1 O1 76.82(12) . .
O3 Ce1 O5 68.70(10) . .
O6 Ce1 O5 131.77(10) 1_455 .
O1W Ce1 O5 124.33(12) . .
O1 Ce1 O5 117.19(10) . .
O3 Ce1 O2W 87.46(12) . .
O6 Ce1 O2W 71.19(11) 1_455 .
O1W Ce1 O2W 144.01(11) . .
O1 Ce1 O2W 128.03(11) . .
O5 Ce1 O2W 71.63(11) . .
O3 Ce1 N3 129.39(11) . .
O6 Ce1 N3 77.95(10) 1_455 .
O1W Ce1 N3 144.85(11) . .
O1 Ce1 N3 71.59(11) . .
O5 Ce1 N3 61.30(10) . .
O2W Ce1 N3 70.48(11) . .
O3 Ce1 N1 93.67(11) . .
O6 Ce1 N1 126.75(10) 1_455 .
O1W Ce1 N1 74.61(12) . .
O1 Ce1 N1 60.62(11) . .
O5 Ce1 N1 69.68(10) . .
O2W Ce1 N1 137.84(11) . .
N3 Ce1 N1 76.69(11) . .
O3 Ce1 N2 61.25(11) . .
O6 Ce1 N2 77.09(10) 1_455 .
O1W Ce1 N2 73.83(11) . .
O1 Ce1 N2 125.92(11) . .
O5 Ce1 N2 116.89(10) . .
O2W Ce1 N2 70.30(11) . .
N3 Ce1 N2 138.48(11) . .
N1 Ce1 N2 144.36(11) . .
O2 C1 O1 125.8(4) . .
O2 C1 C2 118.1(4) . .
O1 C1 C2 116.2(4) . .
N1 C3 C2 121.3(4) . 2_756
C1 O1 Ce1 129.9(3) . .
C4 O3 Ce1 130.4(3) . .
C5 N2 C6 117.2(4) . .
C5 N2 Ce1 115.6(3) . .
C6 N2 Ce1 127.0(3) . .
C3 N1 C2 116.8(4) . .
C3 N1 Ce1 125.8(3) . .
C2 N1 Ce1 117.3(3) . .
N1 C2 C3 121.8(4) . 2_756
N1 C2 C1 115.7(4) . .
C3 C2 C1 122.5(4) 2_756 .
N2 C5 C6 121.5(4) . 2_665
N2 C5 C4 116.9(4) . .
C6 C5 C4 121.6(4) 2_665 .
O4 C4 O3 125.2(4) . .
O4 C4 C5 119.0(4) . .
O3 C4 C5 115.8(4) . .
N2 C6 C5 121.3(4) . 2_665
C7 O6 Ce1 121.8(3) . 1_655
C7 O5 Ce1 124.8(2) . .
O5 C7 O6 126.5(3) . .
O5 C7 C8 116.5(3) . .
O6 C7 C8 116.9(3) . .
N3 C8 C9 121.2(4) . 2_766
N3 C8 C7 116.3(3) . .
C9 C8 C7 122.5(3) 2_766 .
C9 N3 C8 117.4(4) . .
C9 N3 Ce1 126.3(3) . .
C8 N3 Ce1 114.9(2) . .
N3 C9 C8 121.5(4) . 2_766

loop_
_geom_bond_atom_site_label_1
_geom_bond_atom_site_label_2
_geom_bond_distance
_geom_bond_site_symmetry_2
Ce1 O3 2.448(3) .
Ce1 O6 2.485(3) 1_455
Ce1 O1W 2.487(3) .
Ce1 O1 2.490(3) .
Ce1 O5 2.504(3) .
Ce1 O2W 2.533(3) .
Ce1 N3 2.710(4) .
Ce1 N1 2.746(4) .
Ce1 N2 2.757(4) .
C1 O2 1.247(5) .
C1 O1 1.250(5) .
C1 C2 1.519(6) .
C3 N1 1.332(6) .
C3 C2 1.393(6) 2_756
O3 C4 1.260(5) .
O4 C4 1.239(6) .
N2 C5 1.330(5) .
N2 C6 1.336(6) .
N1 C2 1.338(5) .
C2 C3 1.393(6) 2_756
C5 C6 1.390(6) 2_665
C5 C4 1.515(6) .
C6 C5 1.390(6) 2_665
O6 C7 1.259(5) .
O6 Ce1 2.485(3) 1_655
O5 C7 1.242(5) .
C7 C8 1.514(5) .
C8 N3 1.338(5) .
C8 C9 1.390(6) 2_766
N3 C9 1.329(5) .
C9 C8 1.390(6) 2_766
